data_7161179
loop_
_publ_author_name
'Garcia, Arman C.'
'Lian, Uriani'
'Fasihianifard, Parisa'
'He, Lin'
'Julian, Ryan R.'
'Carta, Veronica'
'Chang, Chia-en A.'
'Hooley, Richard James'

_publ_section_title
;
 Cationic Imidazolium Macrocycles Enable Array-based, Site-Selective
 Optical Detection of Peptide Phosphorylation
;
_journal_name_full 'Organic &amp; Biomolecular Chemistry'
_journal_paper_doi 10.1039/D6OB00562D
_journal_year 2026
_chemical_formula_moiety ' C30 H32 N8, 2.991(F6 P), 3.897(C2 H3 N), Cl, 0.659(O), 1.23(H) '
_chemical_formula_sum 'C37.79 H44.92 Cl F17.95 N11.9 O0.66 P3'
_chemical_formula_weight 1145.85
_chemical_name_systematic 'PTI Cl'
_space_group_crystal_system orthorhombic
_space_group_IT_number 61
_space_group_name_Hall '-P 2ac 2ab'
_space_group_name_H-M_alt 'P b c a'
_atom_sites_solution_hydrogens mixed
_atom_sites_solution_primary dual
_audit_block_doi 10.5517/ccdc.csd.cc2pyjdl
_audit_creation_date 2025-07-30
_audit_creation_method
;
Olex2 1.3
(compiled 2020.11.12 svn.r5f609507 for OlexSys, GUI svn.r6408)
;
_audit_update_record
;
2025-11-06 deposited with the CCDC.	2026-05-22 downloaded from the CCDC.
;
_cell_angle_alpha 90
_cell_angle_beta 90
_cell_angle_gamma 90
_cell_formula_units_Z 8
_cell_length_a 16.0418(7)
_cell_length_b 24.9817(12)
_cell_length_c 25.6422(11)
_cell_measurement_reflns_used 9440
_cell_measurement_temperature 100.0
_cell_measurement_theta_max 70.04
_cell_measurement_theta_min 3.70
_cell_volume 10276.1(8)
_computing_cell_refinement 'SAINT V8.40B (Bruker, 2016)'
_computing_data_reduction 'SAINT V8.40B (Bruker, 2016)'
_computing_molecular_graphics 'Olex2 1.3 (Dolomanov et al., 2009)'
_computing_publication_material 'Olex2 1.3 (Dolomanov et al., 2009)'
_computing_structure_refinement 'XL  (Sheldrick, 2008)'
_diffrn_ambient_temperature 100.0
_diffrn_measured_fraction_theta_full 0.999
_diffrn_measured_fraction_theta_max 0.999
_diffrn_measurement_device_type 'Bruker D8 Venture'
_diffrn_measurement_method '\f and \w scans'
_diffrn_radiation_type CuK\a
_diffrn_radiation_wavelength 1.54178
_diffrn_reflns_av_R_equivalents 0.0946
_diffrn_reflns_av_unetI/netI 0.0420
_diffrn_reflns_Laue_measured_fraction_full 0.999
_diffrn_reflns_Laue_measured_fraction_max 0.999
_diffrn_reflns_limit_h_max 19
_diffrn_reflns_limit_h_min -19
_diffrn_reflns_limit_k_max 30
_diffrn_reflns_limit_k_min -30
_diffrn_reflns_limit_l_max 31
_diffrn_reflns_limit_l_min -27
_diffrn_reflns_number 184116
_diffrn_reflns_point_group_measured_fraction_full 0.999
_diffrn_reflns_point_group_measured_fraction_max 0.999
_diffrn_reflns_theta_full 67.679
_diffrn_reflns_theta_max 70.144
_diffrn_reflns_theta_min 3.700
_diffrn_source_current 1.09
_diffrn_source_power 0.0545
_diffrn_source_voltage 50.0
_diffrn_standards_number 0
_exptl_absorpt_coefficient_mu 2.528
_exptl_absorpt_correction_T_max 0.7533
_exptl_absorpt_correction_T_min 0.4339
_exptl_absorpt_correction_type multi-scan
_exptl_absorpt_process_details
;
SADABS-2016/2 (Bruker,2016/2) was used for absorption correction.
wR2(int) was 0.1813 before and 0.1227 after correction.
The Ratio of minimum to maximum transmission is 0.5760.
The \l/2 correction factor is Not present.
;
_exptl_crystal_colour colourless
_exptl_crystal_colour_primary colourless
_exptl_crystal_density_diffrn 1.481
_exptl_crystal_description plate
_exptl_crystal_F_000 4670
_exptl_crystal_preparation synthesized
_exptl_crystal_recrystallization_method 'vapor diffusion of diisopropyl ether into acetonitrile'
_exptl_crystal_size_max 0.48
_exptl_crystal_size_mid 0.1
_exptl_crystal_size_min 0.05
_refine_diff_density_max 0.833
_refine_diff_density_min -0.660
_refine_diff_density_rms 0.105
_refine_ls_extinction_method none
_refine_ls_goodness_of_fit_ref 1.076
_refine_ls_hydrogen_treatment constr
_refine_ls_matrix_type full
_refine_ls_number_parameters 712
_refine_ls_number_reflns 9767
_refine_ls_number_restraints 192
_refine_ls_restrained_S_all 1.083
_refine_ls_R_factor_all 0.0953
_refine_ls_R_factor_gt 0.0896
_refine_ls_shift/su_max 0.002
_refine_ls_shift/su_mean 0.000
_refine_ls_structure_factor_coef Fsqd
_refine_ls_weighting_details 'w=1/[\s^2^(Fo^2^)+(0.0722P)^2^+50.7399P] where P=(Fo^2^+2Fc^2^)/3'
_refine_ls_weighting_scheme calc
_refine_ls_wR_factor_gt 0.2142
_refine_ls_wR_factor_ref 0.2182
_reflns_Friedel_coverage 0.000
_reflns_number_gt 8856
_reflns_number_total 9767
_reflns_threshold_expression 'I > 2\s(I)'
_cod_data_source_file d6ob00562d2.cif
_cod_data_source_block cu_rh13ag_0m_c
_cod_original_formula_sum 'C37.79 H44.92 Cl F17.95 N11.90 O0.66 P3'
_cod_database_code 7161179
_shelx_shelxl_version_number 2019/1
_shelx_space_group_comment
;
The symmetry employed for this shelxl refinement is uniquely defined
by the following loop, which should always be used as a source of
symmetry information in preference to the above space-group names.
They are only intended as comments.
;
_shelx_estimated_absorpt_t_max 0.884
_shelx_estimated_absorpt_t_min 0.377
_olex2_refinement_description
;
1. Fixed Uiso
 At 1.2 times of:
  All C(H) groups, All C(H,H) groups
 At 1.5 times of:
  All C(H,H,H) groups, All O(H,H) groups
2. Restrained distances
 C1F-N13
 2.593 with sigma of 0.02
 C1E-C1F
 1.456 with sigma of 0.01
 C1C-N6
 1.137 with sigma of 0.01
 C1E-N13
 1.137 with sigma of 0.01
 C1C-C1G
 1.456 with sigma of 0.01
 C1G-N6
 2.593 with sigma of 0.02
 P3-F15 \\sim P3A-F15A
 with sigma of 0.02
 P3-F17 \\sim P3A-F17A
 with sigma of 0.02
 P3-F18 \\sim P3A-F18A
 with sigma of 0.02
 P3-F16 \\sim P3A-F16A
 with sigma of 0.02
 F18-F16 \\sim F18A-F16A
 with sigma of 0.04
 P3-F14 \\sim P3A-F14A
 with sigma of 0.02
 P3-F13 \\sim P3A-F13A
 with sigma of 0.02
 F17-F16 \\sim F17A-F16A
 with sigma of 0.04
 F16-F14 \\sim F16A-F14A
 with sigma of 0.04
 F17-F13 \\sim F17A-F13A
 with sigma of 0.04
 F18-F13 \\sim F18A-F13A
 with sigma of 0.04
 F17-F18 \\sim F17A-F18A
 with sigma of 0.04
 F17-F14 \\sim F17A-F14A
 with sigma of 0.04
 F18-F14 \\sim F18A-F14A
 with sigma of 0.04
 F16-F13 \\sim F16A-F13A
 with sigma of 0.04
 F15-F17 \\sim F15A-F17A
 with sigma of 0.04
 F15-F18 \\sim F15A-F18A
 with sigma of 0.04
 F14-F13 \\sim F14A-F13A
 with sigma of 0.04
 F15-F16 \\sim F15A-F16A
 with sigma of 0.04
 F15-F14 \\sim F15A-F14A
 with sigma of 0.04
 F15-F13 \\sim F15A-F13A
 with sigma of 0.04
 P2-F9 \\sim P2-F10A
 with sigma of 0.02
 P2-F8 \\sim P2-F9A
 with sigma of 0.02
 P2-F10 \\sim P2-F11A
 with sigma of 0.02
 P2-F11 \\sim P2-F8A
 with sigma of 0.02
 C38-C37 \\sim C38A-C37A
 with sigma of 0.02
 C38-N8 \\sim C38A-N8A
 with sigma of 0.04
 N8-C37 \\sim N8A-C37A
 with sigma of 0.02
 N7-C36 \\sim N7A-C36A
 with sigma of 0.04
 C36-C35 \\sim C36A-C35A
 with sigma of 0.02
 N7-C35 \\sim N7A-C35A
 with sigma of 0.02
 P3A-F18A \\sim P3B-F17B
 with sigma of 0.02
 P3A-F15A \\sim P3B-F18B
 with sigma of 0.02
 P3A-F17A \\sim P3B-F13B
 with sigma of 0.02
 P3A-F13A \\sim P3B-F15B
 with sigma of 0.02
 P3A-F14A \\sim P3B-F14B
 with sigma of 0.02
 F16A-P3A \\sim F16B-P3B
 with sigma of 0.02
 F17A-F14A \\sim F13B-F14B
 with sigma of 0.04
 F18A-F15A \\sim F17B-F18B
 with sigma of 0.04
 F18A-F13A \\sim F17B-F15B
 with sigma of 0.04
 F13A-F14A \\sim F15B-F14B
 with sigma of 0.04
 F15A-F13A \\sim F18B-F15B
 with sigma of 0.04
 F18A-F17A \\sim F17B-F13B
 with sigma of 0.04
 F18A-F14A \\sim F17B-F14B
 with sigma of 0.04
 F15A-F17A \\sim F18B-F13B
 with sigma of 0.04
 F15A-F14A \\sim F18B-F14B
 with sigma of 0.04
 F17A-F13A \\sim F13B-F15B
 with sigma of 0.04
 F16A-F18A \\sim F16B-F17B
 with sigma of 0.04
 F16A-F15A \\sim F16B-F18B
 with sigma of 0.04
 F16A-F17A \\sim F16B-F13B
 with sigma of 0.04
 F16A-F13A \\sim F16B-F15B
 with sigma of 0.04
 F16A-F14A \\sim F16B-F14B
 with sigma of 0.04
 P1-F5 \\sim P1-F4A
 with sigma of 0.02
 P1-F6 \\sim P1-F6A
 with sigma of 0.02
 P1-F2 \\sim P1-F3A
 with sigma of 0.02
 P1-F3 \\sim P1-F2A
 with sigma of 0.02
 P1-F4 \\sim P1-F5A
 with sigma of 0.02
 P1-F1 \\sim P1-F1A
 with sigma of 0.02
 P3B-F18B \\sim P4C-F18C
 with sigma of 0.02
 P3B-F14B \\sim P4C-F14C
 with sigma of 0.02
 F17B-F13B \\sim F17C-F13C
 with sigma of 0.04
 F15B-F13B \\sim F15C-F13C
 with sigma of 0.04
 F13B-F18B \\sim F13C-F18C
 with sigma of 0.04
 F16B-F14B \\sim F16C-F14C
 with sigma of 0.04
 P3B-F15B \\sim P4C-F15C
 with sigma of 0.02
 F16B-F17B \\sim F16C-F17C
 with sigma of 0.04
 F16B-F15B \\sim F16C-F15C
 with sigma of 0.04
 F16B-F13B \\sim F16C-F13C
 with sigma of 0.04
 F16B-F18B \\sim F16C-F18C
 with sigma of 0.04
 F17B-F15B \\sim F17C-F15C
 with sigma of 0.04
 F16B-P3B \\sim F16C-P4C
 with sigma of 0.02
 F17B-F18B \\sim F17C-F18C
 with sigma of 0.04
 F15B-F18B \\sim F15C-F18C
 with sigma of 0.04
 F14B-F17B \\sim F14C-F17C
 with sigma of 0.04
 F14B-F15B \\sim F14C-F15C
 with sigma of 0.04
 F14B-F13B \\sim F14C-F13C
 with sigma of 0.04
 F14B-F18B \\sim F14C-F18C
 with sigma of 0.04
 P3B-F17B \\sim P4C-F17C
 with sigma of 0.02
 P3B-F13B \\sim P4C-F13C
 with sigma of 0.02
3. Uiso/Uaniso restraints and constraints
N13 \\sim C1E \\sim C1F: within 2A with sigma of 0.04 and sigma for terminal
atoms of 0.08 within 2A
N6 \\sim C1C \\sim C1G: within 2A with sigma of 0.04 and sigma for terminal
atoms of 0.08 within 2A
Uanis(F16) = Uanis(P3) = Uanis(F14) = Uanis(F13) = Uanis(F17) = Uanis(F18) =
Uanis(F15) = Uanis(F15A) = Uanis(F16A) = Uanis(P3A) = Uanis(F14A) = Uanis(F13A)
= Uanis(F17A) = Uanis(F18A)
Uanis(F11) = Uanis(F8A) = Uanis(F8) = Uanis(F9A) = Uanis(F9) = Uanis(F10A) =
Uanis(F10) = Uanis(F11A)
Uanis(C38) = Uanis(C37) = Uanis(N8) = Uanis(C38A) = Uanis(N8A) = Uanis(C37A)
Uanis(N7A) = Uanis(C36A) = Uanis(C35A) = Uanis(N7) = Uanis(C35) = Uanis(C36)
Uanis(F8A) = Uanis(F8) = Uanis(F8B) = Uanis(F9A) = Uanis(F9) = Uanis(F9B) =
Uanis(F10A) = Uanis(F10) = Uanis(F10B) = Uanis(F11A) = Uanis(F11) = Uanis(F11B)
Uanis(F8A) = Uanis(F8) = Uanis(F8B) = Uanis(F8C) = Uanis(F9A) = Uanis(F9) =
Uanis(F9B) = Uanis(F9C) = Uanis(F10A) = Uanis(F10) = Uanis(F10B) = Uanis(F10C)
= Uanis(F11A) = Uanis(F11) = Uanis(F11B) = Uanis(F11C)
Uanis(P3B) = Uanis(F18B) = Uanis(F15B) = Uanis(F13B) = Uanis(F14B) =
Uanis(F17B) = Uanis(F16B) = Uanis(F16A) = Uanis(P3A) = Uanis(F14A) =
Uanis(F15A) = Uanis(F13A) = Uanis(F17A) = Uanis(F18A) = Uanis(F16) = Uanis(P3)
= Uanis(F13) = Uanis(F15) = Uanis(F14) = Uanis(F18) = Uanis(F17)
Uanis(F1A) = Uanis(F1)
Uanis(F4) = Uanis(F5A) = Uanis(F5) = Uanis(F4A) = Uanis(F2) = Uanis(F3A) =
Uanis(F3) = Uanis(F2A)
Uanis(F6) = Uanis(F6A)
Uanis(F13C) = Uanis(P4C) = Uanis(F16C) = Uanis(F18C) = Uanis(F15C) =
Uanis(F17C) = Uanis(F14C) = Uanis(F13A) = Uanis(F16A) = Uanis(P3A) =
Uanis(F18A) = Uanis(F15A) = Uanis(F17A) = Uanis(F14A) = Uanis(F13) = Uanis(P3)
= Uanis(F15) = Uanis(F17) = Uanis(F18) = Uanis(F16) = Uanis(F14) = Uanis(F13B)
= Uanis(F16B) = Uanis(P3B) = Uanis(F14B) = Uanis(F17B) = Uanis(F15B) =
Uanis(F18B)
Uanis(C1G) = Uanis(N6) = Uanis(C1C) = Uanis(C1F) = Uanis(N13) = Uanis(C1E)
4. Rigid body (RIGU) restrains
 N13, C1E, C1F
 with sigma for 1-2 distances of 0.004 and sigma for 1-3 distances of 0.004
 N6, C1C, C1G
 with sigma for 1-2 distances of 0.004 and sigma for 1-3 distances of 0.004
5. Others
 1*[Sof(F8)+Sof(F9)+Sof(F10)+Sof(F11)]+1*[Sof(F8A)+Sof(F9A)+Sof(F10A)+
 Sof(F11A)]+1*[Sof(F8B)+Sof(F9B)+Sof(F10B)+Sof(F11B)]+1*[Sof(F8C)+Sof(F9C)+
 Sof(F10C)+Sof(F11C)]=1 with esd of 0.01
 1*[Sof(P3)+Sof(F13)+Sof(F14)+Sof(F15)+Sof(F16)+Sof(F17)+Sof(F18)]+1*[Sof(P3A)+
 Sof(F13A)+Sof(F14A)+Sof(F15A)+Sof(F16A)+Sof(F17A)+Sof(F18A)]+1*[Sof(P3B)+
 Sof(F13B)+Sof(F14B)+Sof(F15B)+Sof(F16B)+Sof(F17B)+Sof(F18B)]+1*[Sof(P4C)+
 Sof(F13C)+Sof(F14C)+Sof(F15C)+Sof(F16C)+Sof(F17C)+Sof(F18C)]=1 with esd of 0.01
 Sof(P3)=Sof(F13)=Sof(F14)=Sof(F15)=Sof(F16)=Sof(F17)=Sof(F18)=FVAR(1)
 Sof(F8)=Sof(F9)=Sof(F10)=Sof(F11)=FVAR(2)
 Sof(N8A)=Sof(C37A)=Sof(C38A)=Sof(H38D)=Sof(H38E)=Sof(H38F)=1-FVAR(3)
 Sof(N8)=Sof(C37)=Sof(C38)=Sof(H38A)=Sof(H38B)=Sof(H38C)=FVAR(3)
 Sof(N6)=Sof(C1C)=Sof(C1G)=Sof(H1GA)=Sof(H1GB)=Sof(H1GC)=1-FVAR(4)
 Sof(N13)=Sof(C1E)=Sof(C1F)=Sof(H1FA)=Sof(H1FB)=Sof(H1FC)=FVAR(4)
 Sof(N7A)=Sof(C35A)=Sof(C36A)=Sof(H36D)=Sof(H36E)=Sof(H36F)=1-FVAR(5)
 Sof(N5)=Sof(C31)=Sof(C32)=Sof(H32A)=Sof(H32B)=Sof(H32C)=Sof(N7)=Sof(C35)=
 Sof(C36)=Sof(H36A)=Sof(H36B)=Sof(H36C)=FVAR(5)
 Sof(F8A)=Sof(F9A)=Sof(F10A)=Sof(F11A)=FVAR(6)
 Sof(F8B)=Sof(F9B)=Sof(F10B)=Sof(F11B)=FVAR(7)
 Sof(F8C)=Sof(F9C)=Sof(F10C)=Sof(F11C)=FVAR(8)
 Sof(P3A)=Sof(F13A)=Sof(F14A)=Sof(F15A)=Sof(F16A)=Sof(F17A)=Sof(F18A)=FVAR(9)
 Sof(P3B)=Sof(F13B)=Sof(F14B)=Sof(F15B)=Sof(F16B)=Sof(F17B)=Sof(F18B)=FVAR(10)
 Sof(F1A)=Sof(F2A)=Sof(F3A)=Sof(F4A)=Sof(F5A)=Sof(F6A)=1-FVAR(11)
 Sof(F1)=Sof(F2)=Sof(F3)=Sof(F4)=Sof(F5)=Sof(F6)=FVAR(11)
 Sof(P4C)=Sof(F13C)=Sof(F14C)=Sof(F15C)=Sof(F16C)=Sof(F17C)=Sof(F18C)=FVAR(12)
6.a Riding coordinates:
 C36A(H36D,H36E,H36F)
6.b Free rotating group:
 N13(C1E,C1F), N6(C1C,C1G), O1(H1A,H1B)
6.c Secondary CH2 refined with riding coordinates:
 C4(H4A,H4B), C8(H8A,H8B), C15(H15A,H15B), C19(H19A,H19B), C23(H23A,H23B),
 C30(H30A,H30B)
6.d Aromatic/amide H refined with riding coordinates:
 C1(H1), C2(H2), C3(H3), C5(H5), C6(H6), C7(H7), C10(H10), C11(H11), C13(H13),
 C14(H14), C16(H16), C17(H17), C18(H18), C20(H20), C21(H21), C22(H22), C25(H25),
  C26(H26), C28(H28), C29(H29)
6.e Idealised Me refined as rotating group:
 C32(H32A,H32B,H32C), C36(H36A,H36B,H36C), C38(H38A,H38B,H38C), C38A(H38D,H38E,
 H38F), C1F(H1FA,H1FB,H1FC), C1G(H1GA,H1GB,H1GC)
;
_olex2_submission_special_instructions 'No special instructions were received'

loop_
_space_group_symop_operation_xyz
'x, y, z'
'-x+1/2, -y, z+1/2'
'-x, y+1/2, -z+1/2'
'x+1/2, -y+1/2, -z'
'-x, -y, -z'
'x-1/2, y, -z-1/2'
'x, -y-1/2, z-1/2'
'-x-1/2, y-1/2, z'

loop_
_atom_site_label
_atom_site_type_symbol
_atom_site_fract_x
_atom_site_fract_y
_atom_site_fract_z
_atom_site_U_iso_or_equiv
_atom_site_adp_type
_atom_site_occupancy
_atom_site_site_symmetry_order
_atom_site_calc_flag
_atom_site_refinement_flags_posn
_atom_site_refinement_flags_adp
_atom_site_refinement_flags_occupancy
_atom_site_disorder_assembly
_atom_site_disorder_group
N1 N 0.3779(2) 0.40278(13) 0.44419(13) 0.0232(7) Uani 1 1 d . . . . .
N2 N 0.2452(2) 0.41551(16) 0.44182(13) 0.0296(8) Uani 1 1 d . . . . .
N3 N 0.1601(2) 0.49084(18) 0.42393(14) 0.0359(9) Uani 1 1 d . . . . .
N4 N 0.1619(3) 0.57260(18) 0.39714(15) 0.0453(11) Uani 1 1 d . . . . .
N9 N 0.1941(2) 0.42178(14) 0.14463(13) 0.0245(7) Uani 1 1 d . . . . .
N10 N 0.1714(2) 0.50586(15) 0.13457(14) 0.0335(8) Uani 1 1 d . . . . .
N11 N 0.3065(2) 0.36190(14) 0.16377(13) 0.0239(7) Uani 1 1 d . . . . .
N12 N 0.4374(2) 0.36490(16) 0.18131(14) 0.0312(8) Uani 1 1 d . . . . .
C1 C 0.3147(2) 0.41578(16) 0.41361(16) 0.0245(8) Uani 1 1 d . . . . .
H1 H 0.318367 0.423952 0.377498 0.029 Uiso 1 1 calc R U . . .
C2 C 0.3482(3) 0.39388(19) 0.49411(16) 0.0328(10) Uani 1 1 d . . . . .
H2 H 0.380246 0.384123 0.523762 0.039 Uiso 1 1 calc R U . . .
C3 C 0.2651(3) 0.4017(2) 0.49269(18) 0.0412(12) Uani 1 1 d . . . . .
H3 H 0.227350 0.398343 0.521074 0.049 Uiso 1 1 calc R U . . .
C4 C 0.1645(3) 0.4331(2) 0.42291(18) 0.0359(11) Uani 1 1 d . . . . .
H4A H 0.155942 0.420147 0.386820 0.043 Uiso 1 1 calc R U . . .
H4B H 0.119872 0.417928 0.445107 0.043 Uiso 1 1 calc R U . . .
C5 C 0.1680(3) 0.5224(2) 0.38204(17) 0.0338(10) Uani 1 1 d . . . . .
H5 H 0.176650 0.510604 0.347247 0.041 Uiso 1 1 calc R U . . .
C6 C 0.1497(4) 0.5224(3) 0.4673(2) 0.0571(17) Uani 1 1 d . . . . .
H6 H 0.142828 0.510570 0.502205 0.069 Uiso 1 1 calc R U . . .
C7 C 0.1513(4) 0.5733(3) 0.4507(2) 0.065(2) Uani 1 1 d . . . . .
H7 H 0.146006 0.604352 0.471866 0.079 Uiso 1 1 calc R U . . .
C8 C 0.1636(4) 0.6206(2) 0.3638(2) 0.0540(16) Uani 1 1 d . . . . .
H8A H 0.213656 0.642059 0.372227 0.065 Uiso 1 1 calc R U . . .
H8B H 0.113879 0.642773 0.371149 0.065 Uiso 1 1 calc R U . . .
C9 C 0.1649(3) 0.60631(19) 0.30631(19) 0.0367(10) Uani 1 1 d . . . . .
C10 C 0.2387(3) 0.6019(2) 0.2791(2) 0.0511(14) Uani 1 1 d . . . . .
H10 H 0.290086 0.608483 0.296305 0.061 Uiso 1 1 calc R U . . .
C11 C 0.2387(3) 0.5880(2) 0.2273(2) 0.0522(14) Uani 1 1 d . . . . .
H11 H 0.290233 0.584731 0.209255 0.063 Uiso 1 1 calc R U . . .
C12 C 0.1656(3) 0.57865(18) 0.20123(18) 0.0356(10) Uani 1 1 d . . . . .
C13 C 0.0906(3) 0.58287(18) 0.22824(18) 0.0338(10) Uani 1 1 d . . . . .
H13 H 0.039396 0.576217 0.210739 0.041 Uiso 1 1 calc R U . . .
C14 C 0.0903(3) 0.59672(19) 0.28039(18) 0.0342(10) Uani 1 1 d . . . . .
H14 H 0.038958 0.599692 0.298614 0.041 Uiso 1 1 calc R U . . .
C15 C 0.1653(5) 0.5639(2) 0.1440(2) 0.0539(16) Uani 1 1 d . . . . .
H15A H 0.113262 0.577446 0.127959 0.065 Uiso 1 1 calc R U . . .
H15B H 0.212663 0.581968 0.126636 0.065 Uiso 1 1 calc R U . . .
C16 C 0.1908(3) 0.46836(17) 0.16959(16) 0.0280(9) Uani 1 1 d . . . . .
H16 H 0.200528 0.473932 0.205732 0.034 Uiso 1 1 calc R U . . .
C17 C 0.1625(3) 0.4823(2) 0.08633(17) 0.0350(10) Uani 1 1 d . . . . .
H17 H 0.148866 0.499986 0.054673 0.042 Uiso 1 1 calc R U . . .
C18 C 0.1768(3) 0.42952(19) 0.09232(16) 0.0300(9) Uani 1 1 d . . . . .
H18 H 0.175286 0.402904 0.065871 0.036 Uiso 1 1 calc R U . . .
C19 C 0.2164(2) 0.37105(16) 0.16909(16) 0.0238(8) Uani 1 1 d . . . . .
H19A H 0.185396 0.341468 0.152252 0.029 Uiso 1 1 calc R U . . .
H19B H 0.201073 0.371854 0.206476 0.029 Uiso 1 1 calc R U . . .
C20 C 0.3623(2) 0.37637(19) 0.19931(16) 0.0292(9) Uani 1 1 d . . . . .
H20 H 0.350338 0.392265 0.232122 0.035 Uiso 1 1 calc R U . . .
C21 C 0.3474(3) 0.34062(18) 0.12101(17) 0.0295(9) Uani 1 1 d . . . . .
H21 H 0.322546 0.326833 0.090184 0.035 Uiso 1 1 calc R U . . .
C22 C 0.4294(3) 0.34334(19) 0.13178(17) 0.0327(10) Uani 1 1 d . . . . .
H22 H 0.473580 0.332475 0.109517 0.039 Uiso 1 1 calc R U . . .
C23 C 0.5181(3) 0.3745(3) 0.20778(18) 0.0440(13) Uani 1 1 d . . . . .
H23A H 0.544789 0.406740 0.192860 0.053 Uiso 1 1 calc R U . . .
H23B H 0.555549 0.343623 0.201682 0.053 Uiso 1 1 calc R U . . .
C24 C 0.5058(2) 0.3821(2) 0.26559(17) 0.0344(11) Uani 1 1 d . . . . .
C25 C 0.4953(3) 0.4335(2) 0.28632(17) 0.0321(10) Uani 1 1 d . . . . .
H25 H 0.496935 0.463893 0.264088 0.038 Uiso 1 1 calc R U . . .
C26 C 0.4825(3) 0.43985(18) 0.33959(17) 0.0290(9) Uani 1 1 d . . . . .
H26 H 0.475705 0.474710 0.353768 0.035 Uiso 1 1 calc R U . . .
C27 C 0.4795(2) 0.39532(17) 0.37227(16) 0.0250(8) Uani 1 1 d . . . . .
C28 C 0.4889(3) 0.34430(19) 0.35097(18) 0.0326(10) Uani 1 1 d . . . . .
H28 H 0.486185 0.313739 0.372953 0.039 Uiso 1 1 calc R U . . .
C29 C 0.5021(3) 0.3380(2) 0.29851(19) 0.0369(11) Uani 1 1 d . . . . .
H29 H 0.508784 0.303019 0.284503 0.044 Uiso 1 1 calc R U . . .
C30 C 0.4674(2) 0.40192(19) 0.42978(16) 0.0290(9) Uani 1 1 d . . . . .
H30A H 0.495336 0.372076 0.448241 0.035 Uiso 1 1 calc R U . . .
H30B H 0.493923 0.435749 0.441184 0.035 Uiso 1 1 calc R U . . .
N5 N 0.1512(3) 0.3020(2) 0.06953(18) 0.0409(12) Uani 0.897(6) 1 d . . P A 1
C31 C 0.1467(3) 0.2838(2) 0.0292(2) 0.0350(12) Uani 0.897(6) 1 d . . P A 1
C32 C 0.1404(3) 0.2595(3) -0.0236(2) 0.0453(15) Uani 0.897(6) 1 d . . P A 1
H32A H 0.145027 0.287683 -0.050099 0.068 Uiso 0.897(6) 1 calc R U P A 1
H32B H 0.086534 0.241398 -0.027239 0.068 Uiso 0.897(6) 1 calc R U P A 1
H32C H 0.185521 0.233530 -0.028424 0.068 Uiso 0.897(6) 1 calc R U P A 1
N7 N 0.1378(4) 0.3116(3) 0.3778(3) 0.0677(12) Uani 0.897(6) 1 d D . P A 1
N8 N 0.2374(7) 0.2425(4) 0.1913(4) 0.102(2) Uani 0.765(8) 1 d D . P B 1
C35 C 0.1960(5) 0.2950(3) 0.3526(3) 0.0677(12) Uani 0.897(6) 1 d D . P A 1
C36 C 0.2700(4) 0.2800(3) 0.3229(3) 0.0677(12) Uani 0.897(6) 1 d D . P A 1
H36A H 0.253344 0.259385 0.292071 0.102 Uiso 0.897(6) 1 calc R U P A 1
H36B H 0.306779 0.258128 0.344758 0.102 Uiso 0.897(6) 1 calc R U P A 1
H36C H 0.299661 0.312366 0.311849 0.102 Uiso 0.897(6) 1 calc R U P A 1
C37 C 0.1781(10) 0.2222(5) 0.1742(5) 0.102(2) Uani 0.765(8) 1 d D . P B 1
C38 C 0.1029(9) 0.1949(5) 0.1501(5) 0.102(2) Uani 0.765(8) 1 d D . P B 1
H38A H 0.056324 0.195685 0.174773 0.152 Uiso 0.765(8) 1 calc R U P B 1
H38B H 0.116923 0.157608 0.141884 0.152 Uiso 0.765(8) 1 calc R U P B 1
H38C H 0.087001 0.213589 0.118006 0.152 Uiso 0.765(8) 1 calc R U P B 1
N7A N 0.131(3) 0.284(2) 0.4167(17) 0.0677(12) Uani 0.103(6) 1 d D . P A 2
N8A N 0.237(2) 0.1721(12) 0.1045(12) 0.102(2) Uani 0.235(8) 1 d D . P B 2
C35A C 0.136(4) 0.281(3) 0.3680(18) 0.0677(12) Uani 0.103(6) 1 d D . P A 2
C36A C 0.156(4) 0.256(3) 0.3171(18) 0.0677(12) Uani 0.103(6) 1 d D . P A 2
H36D H 0.214611 0.250261 0.307268 0.102 Uiso 0.103(6) 1 d R U P A 2
H36E H 0.134501 0.287451 0.298898 0.102 Uiso 0.103(6) 1 d R U P A 2
H36F H 0.123341 0.224391 0.307388 0.102 Uiso 0.103(6) 1 d R U P A 2
C37A C 0.177(3) 0.1831(14) 0.1271(15) 0.102(2) Uani 0.235(8) 1 d D . P B 2
C38A C 0.120(3) 0.1961(18) 0.1735(15) 0.102(2) Uani 0.235(8) 1 d D . P B 2
H38D H 0.150874 0.217350 0.199104 0.152 Uiso 0.235(8) 1 calc R U P B 2
H38E H 0.100868 0.162766 0.189701 0.152 Uiso 0.235(8) 1 calc R U P B 2
H38F H 0.071503 0.216604 0.161304 0.152 Uiso 0.235(8) 1 calc R U P B 2
P3 P 0.4283(6) 0.5145(4) 0.1225(4) 0.0350(5) Uani 0.276(5) 1 d D . P C 1
F13 F 0.3679(6) 0.4756(5) 0.1525(5) 0.0350(5) Uani 0.276(5) 1 d D . P C 1
F14 F 0.4108(6) 0.5616(4) 0.1635(4) 0.0350(5) Uani 0.276(5) 1 d D . P C 1
F15 F 0.5028(8) 0.4946(6) 0.1611(5) 0.0350(5) Uani 0.276(5) 1 d D . P C 1
F16 F 0.4561(6) 0.4716(4) 0.0803(4) 0.0350(5) Uani 0.276(5) 1 d D . P C 1
F17 F 0.3560(9) 0.5348(5) 0.0836(5) 0.0350(5) Uani 0.276(5) 1 d D . P C 1
F18 F 0.4936(6) 0.5553(4) 0.0946(4) 0.0350(5) Uani 0.276(5) 1 d D . P C 1
P3A P 0.4267(7) 0.5135(4) 0.1196(4) 0.0350(5) Uani 0.271(5) 1 d D . P D 2
F13A F 0.3689(6) 0.4641(4) 0.1279(5) 0.0350(5) Uani 0.271(5) 1 d D . P D 2
F14A F 0.3951(6) 0.5425(6) 0.1722(4) 0.0350(5) Uani 0.271(5) 1 d D . P D 2
F15A F 0.4989(7) 0.4788(5) 0.1465(5) 0.0350(5) Uani 0.271(5) 1 d D . P D 2
F16A F 0.4680(6) 0.4903(5) 0.0666(4) 0.0350(5) Uani 0.271(5) 1 d D . P D 2
F17A F 0.3562(9) 0.5447(5) 0.0870(6) 0.0350(5) Uani 0.271(5) 1 d D . P D 2
F18A F 0.4883(7) 0.5647(4) 0.1116(5) 0.0350(5) Uani 0.271(5) 1 d D . P D 2
P3B P 0.4069(4) 0.5252(3) 0.1090(2) 0.0350(5) Uani 0.245(3) 1 d D . P E 3
F13B F 0.3470(6) 0.4747(4) 0.0956(4) 0.0350(5) Uani 0.245(3) 1 d D . P E 3
F14B F 0.3893(7) 0.5152(6) 0.1698(3) 0.0350(5) Uani 0.245(3) 1 d D . P E 3
F15B F 0.4850(6) 0.4862(4) 0.1108(4) 0.0350(5) Uani 0.245(3) 1 d D . P E 3
F16B F 0.4182(6) 0.5366(4) 0.0478(3) 0.0350(5) Uani 0.245(3) 1 d D . P E 3
F17B F 0.3283(6) 0.5646(5) 0.1084(4) 0.0350(5) Uani 0.245(3) 1 d D . P E 3
F18B F 0.4689(7) 0.5748(4) 0.1176(6) 0.0350(5) Uani 0.245(3) 1 d D . P E 3
P4C P 0.4220(9) 0.5105(6) 0.1198(5) 0.0350(5) Uani 0.199(4) 1 d D . P F 4
F13C F 0.3890(8) 0.4538(5) 0.0966(5) 0.0350(5) Uani 0.199(4) 1 d D . P F 4
F14C F 0.3649(8) 0.4981(7) 0.1706(5) 0.0350(5) Uani 0.199(4) 1 d D . P F 4
F15C F 0.5012(12) 0.4912(9) 0.1519(8) 0.0350(5) Uani 0.199(4) 1 d D . P F 4
F16C F 0.4688(8) 0.5221(6) 0.0665(4) 0.0350(5) Uani 0.199(4) 1 d D . P F 4
F17C F 0.3385(8) 0.5372(8) 0.0958(6) 0.0350(5) Uani 0.199(4) 1 d D . P F 4
F18C F 0.4525(8) 0.5681(5) 0.1383(6) 0.0350(5) Uani 0.199(4) 1 d D . P F 4
P2 P 0.41163(7) 0.57712(4) 0.42742(4) 0.0293(3) Uani 1 1 d D . . . .
F7 F 0.3521(2) 0.53018(12) 0.40849(14) 0.0543(8) Uani 1 1 d . . . . .
F12 F 0.4732(2) 0.62369(12) 0.44574(15) 0.0596(9) Uani 1 1 d . . . . .
F8 F 0.3683(9) 0.5878(5) 0.4807(5) 0.0369(8) Uani 0.301(9) 1 d D . P G 1
F9 F 0.4795(10) 0.5350(5) 0.4535(6) 0.0369(8) Uani 0.301(9) 1 d D . P G 1
F10 F 0.4663(11) 0.5690(5) 0.3744(5) 0.0369(8) Uani 0.301(9) 1 d D . P G 1
F11 F 0.3553(10) 0.6213(5) 0.3989(6) 0.0369(8) Uani 0.301(9) 1 d D . P G 1
F8A F 0.3336(10) 0.5936(6) 0.4650(7) 0.0369(8) Uani 0.192(5) 1 d D . P G 2
F9A F 0.4464(15) 0.5342(6) 0.4686(7) 0.0369(8) Uani 0.192(5) 1 d D . P G 2
F10A F 0.4918(10) 0.5608(7) 0.3928(7) 0.0369(8) Uani 0.192(5) 1 d D . P G 2
F11A F 0.3826(12) 0.6200(6) 0.3859(6) 0.0369(8) Uani 0.192(5) 1 d D . P G 2
F8B F 0.3811(5) 0.5713(4) 0.4859(3) 0.0369(8) Uani 0.414(10) 1 d . . P G 3
F9B F 0.4834(6) 0.5346(4) 0.4370(5) 0.0369(8) Uani 0.414(10) 1 d . . P G 3
F10B F 0.4394(7) 0.5811(5) 0.3668(3) 0.0369(8) Uani 0.414(10) 1 d . . P G 3
F11B F 0.3374(6) 0.6182(3) 0.4151(5) 0.0369(8) Uani 0.414(10) 1 d . . P G 3
F8C F 0.411(2) 0.5426(14) 0.4807(11) 0.0369(8) Uani 0.094(5) 1 d . . P G 4
F9C F 0.491(2) 0.5398(15) 0.4164(15) 0.0369(8) Uani 0.094(5) 1 d . . P G 4
F10C F 0.420(2) 0.6016(16) 0.3732(12) 0.0369(8) Uani 0.094(5) 1 d . . P G 4
F11C F 0.3273(19) 0.6113(13) 0.4385(16) 0.0369(8) Uani 0.094(5) 1 d . . P G 4
P1 P 0.38909(7) 0.24085(5) 0.48085(5) 0.0333(3) Uani 1 1 d D . . . .
F1 F 0.3234(3) 0.1932(2) 0.4685(3) 0.0553(16) Uani 0.712(10) 1 d D . P H 1
F2 F 0.3341(3) 0.2609(2) 0.5268(2) 0.0473(6) Uani 0.712(10) 1 d D . P H 1
F3 F 0.4426(3) 0.2061(2) 0.5225(2) 0.0473(6) Uani 0.712(10) 1 d D . P H 1
F4 F 0.4446(3) 0.2152(2) 0.4350(2) 0.0473(6) Uani 0.712(10) 1 d D . P H 1
F5 F 0.3408(4) 0.2775(3) 0.4401(2) 0.0473(6) Uani 0.712(10) 1 d D . P H 1
F6 F 0.4540(4) 0.2887(3) 0.4853(6) 0.0412(15) Uani 0.712(10) 1 d D . P H 1
F1A F 0.3148(8) 0.2009(6) 0.4943(8) 0.0553(16) Uani 0.288(10) 1 d D . P H 2
F2A F 0.4385(9) 0.1945(5) 0.5099(5) 0.0473(6) Uani 0.288(10) 1 d D . P H 2
F3A F 0.3540(9) 0.2729(6) 0.5350(5) 0.0473(6) Uani 0.288(10) 1 d D . P H 2
F4A F 0.3277(9) 0.2815(7) 0.4502(5) 0.0473(6) Uani 0.288(10) 1 d D . P H 2
F5A F 0.4260(9) 0.2211(6) 0.4259(4) 0.0473(6) Uani 0.288(10) 1 d D . P H 2
F6A F 0.4669(12) 0.2782(8) 0.4892(17) 0.0412(15) Uani 0.288(10) 1 d D . P H 2
N13 N 0.4604(9) 0.7233(4) 0.2796(4) 0.112(3) Uani 0.632(8) 1 d DG U P I 1
C1E C 0.5015(8) 0.7142(4) 0.3146(4) 0.112(3) Uani 0.632(8) 1 d DG U P I 1
C1F C 0.5554(11) 0.7028(9) 0.3590(6) 0.112(3) Uani 0.632(8) 1 d DG U P I 1
H1FA H 0.613542 0.709339 0.349211 0.168 Uiso 0.632(8) 1 calc R U P I 1
H1FB H 0.548692 0.665237 0.369285 0.168 Uiso 0.632(8) 1 calc R U P I 1
H1FC H 0.540113 0.726035 0.388201 0.168 Uiso 0.632(8) 1 calc R U P I 1
N6 N 0.6204(15) 0.7394(7) 0.2749(7) 0.112(3) Uani 0.368(8) 1 d DG U P I 2
C1C C 0.5866(12) 0.7229(7) 0.3104(7) 0.112(3) Uani 0.368(8) 1 d DG U P I 2
C1G C 0.544(2) 0.7025(16) 0.3563(10) 0.112(3) Uani 0.368(8) 1 d DG U P I 2
H1GA H 0.528686 0.664943 0.350751 0.168 Uiso 0.368(8) 1 calc R U P I 2
H1GB H 0.493007 0.723566 0.362370 0.168 Uiso 0.368(8) 1 calc R U P I 2
H1GC H 0.580416 0.705419 0.386705 0.168 Uiso 0.368(8) 1 calc R U P I 2
O1 O 0.0679(4) 0.3720(2) 0.5180(2) 0.045(2) Uani 0.659(15) 1 d G . . . .
H1A H 0.051448 0.393642 0.542457 0.067 Uiso 0.54(13) 1 d G U . . .
H1B H 0.024931 0.351796 0.511773 0.067 Uiso 0.69(12) 1 d G U . . .
Cl1 Cl 0.23017(6) 0.42767(4) 0.29246(3) 0.0253(2) Uani 1 1 d . . . . .

loop_
_atom_site_aniso_label
_atom_site_aniso_U_11
_atom_site_aniso_U_22
_atom_site_aniso_U_33
_atom_site_aniso_U_23
_atom_site_aniso_U_13
_atom_site_aniso_U_12
N1 0.0185(16) 0.0269(17) 0.0241(16) -0.0019(13) -0.0024(13) 0.0060(13)
N2 0.0213(17) 0.045(2) 0.0225(16) 0.0019(15) -0.0019(14) 0.0055(15)
N3 0.0191(17) 0.066(3) 0.0229(18) -0.0043(17) -0.0014(14) 0.0167(17)
N4 0.050(3) 0.057(3) 0.029(2) -0.0166(19) -0.0160(18) 0.032(2)
N9 0.0180(15) 0.0347(19) 0.0208(16) 0.0000(14) 0.0001(13) 0.0015(14)
N10 0.043(2) 0.032(2) 0.0260(18) 0.0038(15) 0.0078(16) 0.0078(17)
N11 0.0164(15) 0.0315(18) 0.0237(16) -0.0053(14) 0.0000(13) 0.0002(13)
N12 0.0162(16) 0.053(2) 0.0250(17) -0.0127(16) 0.0008(13) 0.0006(15)
C1 0.0211(19) 0.030(2) 0.0225(19) 0.0010(16) -0.0008(15) -0.0006(16)
C2 0.029(2) 0.048(3) 0.021(2) 0.0002(18) -0.0018(17) 0.011(2)
C3 0.036(3) 0.065(3) 0.022(2) 0.003(2) 0.0024(19) 0.013(2)
C4 0.019(2) 0.061(3) 0.028(2) 0.005(2) -0.0001(17) 0.006(2)
C5 0.024(2) 0.049(3) 0.028(2) -0.010(2) -0.0080(17) 0.0154(19)
C6 0.061(4) 0.085(4) 0.025(2) -0.009(3) -0.002(2) 0.043(3)
C7 0.075(4) 0.091(5) 0.031(3) -0.030(3) -0.015(3) 0.047(4)
C8 0.074(4) 0.046(3) 0.042(3) -0.020(2) -0.024(3) 0.026(3)
C9 0.039(2) 0.034(2) 0.037(2) -0.007(2) -0.009(2) 0.012(2)
C10 0.031(3) 0.054(3) 0.069(4) -0.014(3) -0.012(2) 0.008(2)
C11 0.034(3) 0.058(3) 0.064(4) -0.005(3) 0.014(3) 0.011(2)
C12 0.046(3) 0.026(2) 0.035(2) 0.0019(18) 0.007(2) 0.007(2)
C13 0.033(2) 0.037(2) 0.032(2) 0.0037(19) -0.0067(19) -0.0002(19)
C14 0.031(2) 0.039(2) 0.033(2) 0.0018(19) 0.0024(19) 0.0049(19)
C15 0.100(5) 0.028(2) 0.033(3) 0.004(2) 0.018(3) 0.016(3)
C16 0.024(2) 0.035(2) 0.025(2) 0.0002(17) 0.0027(16) 0.0038(17)
C17 0.039(2) 0.044(3) 0.023(2) 0.0069(19) 0.0031(18) 0.004(2)
C18 0.027(2) 0.044(3) 0.0193(19) 0.0000(17) -0.0002(16) -0.0001(18)
C19 0.0135(17) 0.031(2) 0.0266(19) -0.0004(16) -0.0018(15) -0.0012(15)
C20 0.0168(18) 0.045(3) 0.025(2) -0.0096(18) -0.0003(16) -0.0009(17)
C21 0.024(2) 0.038(2) 0.026(2) -0.0085(18) -0.0015(17) 0.0022(17)
C22 0.025(2) 0.047(3) 0.026(2) -0.0143(19) 0.0008(17) 0.0057(19)
C23 0.015(2) 0.082(4) 0.034(2) -0.021(3) 0.0011(18) 0.000(2)
C24 0.0066(17) 0.067(3) 0.029(2) -0.019(2) 0.0014(15) 0.0007(18)
C25 0.0188(19) 0.048(3) 0.029(2) -0.0009(19) -0.0011(16) -0.0047(18)
C26 0.024(2) 0.034(2) 0.029(2) -0.0058(17) -0.0016(17) 0.0019(17)
C27 0.0109(16) 0.036(2) 0.028(2) -0.0016(17) -0.0037(15) 0.0045(15)
C28 0.0206(19) 0.036(2) 0.042(3) -0.006(2) -0.0039(18) 0.0054(17)
C29 0.021(2) 0.044(3) 0.046(3) -0.014(2) -0.0063(19) 0.0103(19)
C30 0.0152(18) 0.042(2) 0.029(2) 0.0008(18) -0.0006(16) 0.0047(17)
N5 0.030(2) 0.055(3) 0.038(3) -0.019(2) -0.0070(19) 0.000(2)
C31 0.022(2) 0.039(3) 0.044(3) -0.008(2) -0.002(2) 0.002(2)
C32 0.032(3) 0.055(4) 0.050(3) -0.020(3) 0.000(2) 0.002(2)
N7 0.056(2) 0.075(3) 0.072(3) 0.029(2) -0.0097(19) 0.010(2)
N8 0.142(7) 0.063(3) 0.099(5) 0.017(3) -0.031(4) -0.019(3)
C35 0.056(2) 0.075(3) 0.072(3) 0.029(2) -0.0097(19) 0.010(2)
C36 0.056(2) 0.075(3) 0.072(3) 0.029(2) -0.0097(19) 0.010(2)
C37 0.142(7) 0.063(3) 0.099(5) 0.017(3) -0.031(4) -0.019(3)
C38 0.142(7) 0.063(3) 0.099(5) 0.017(3) -0.031(4) -0.019(3)
N7A 0.056(2) 0.075(3) 0.072(3) 0.029(2) -0.0097(19) 0.010(2)
N8A 0.142(7) 0.063(3) 0.099(5) 0.017(3) -0.031(4) -0.019(3)
C35A 0.056(2) 0.075(3) 0.072(3) 0.029(2) -0.0097(19) 0.010(2)
C36A 0.056(2) 0.075(3) 0.072(3) 0.029(2) -0.0097(19) 0.010(2)
C37A 0.142(7) 0.063(3) 0.099(5) 0.017(3) -0.031(4) -0.019(3)
C38A 0.142(7) 0.063(3) 0.099(5) 0.017(3) -0.031(4) -0.019(3)
P3 0.0296(9) 0.0412(10) 0.0341(9) 0.0048(7) 0.0074(6) 0.0023(6)
F13 0.0296(9) 0.0412(10) 0.0341(9) 0.0048(7) 0.0074(6) 0.0023(6)
F14 0.0296(9) 0.0412(10) 0.0341(9) 0.0048(7) 0.0074(6) 0.0023(6)
F15 0.0296(9) 0.0412(10) 0.0341(9) 0.0048(7) 0.0074(6) 0.0023(6)
F16 0.0296(9) 0.0412(10) 0.0341(9) 0.0048(7) 0.0074(6) 0.0023(6)
F17 0.0296(9) 0.0412(10) 0.0341(9) 0.0048(7) 0.0074(6) 0.0023(6)
F18 0.0296(9) 0.0412(10) 0.0341(9) 0.0048(7) 0.0074(6) 0.0023(6)
P3A 0.0296(9) 0.0412(10) 0.0341(9) 0.0048(7) 0.0074(6) 0.0023(6)
F13A 0.0296(9) 0.0412(10) 0.0341(9) 0.0048(7) 0.0074(6) 0.0023(6)
F14A 0.0296(9) 0.0412(10) 0.0341(9) 0.0048(7) 0.0074(6) 0.0023(6)
F15A 0.0296(9) 0.0412(10) 0.0341(9) 0.0048(7) 0.0074(6) 0.0023(6)
F16A 0.0296(9) 0.0412(10) 0.0341(9) 0.0048(7) 0.0074(6) 0.0023(6)
F17A 0.0296(9) 0.0412(10) 0.0341(9) 0.0048(7) 0.0074(6) 0.0023(6)
F18A 0.0296(9) 0.0412(10) 0.0341(9) 0.0048(7) 0.0074(6) 0.0023(6)
P3B 0.0296(9) 0.0412(10) 0.0341(9) 0.0048(7) 0.0074(6) 0.0023(6)
F13B 0.0296(9) 0.0412(10) 0.0341(9) 0.0048(7) 0.0074(6) 0.0023(6)
F14B 0.0296(9) 0.0412(10) 0.0341(9) 0.0048(7) 0.0074(6) 0.0023(6)
F15B 0.0296(9) 0.0412(10) 0.0341(9) 0.0048(7) 0.0074(6) 0.0023(6)
F16B 0.0296(9) 0.0412(10) 0.0341(9) 0.0048(7) 0.0074(6) 0.0023(6)
F17B 0.0296(9) 0.0412(10) 0.0341(9) 0.0048(7) 0.0074(6) 0.0023(6)
F18B 0.0296(9) 0.0412(10) 0.0341(9) 0.0048(7) 0.0074(6) 0.0023(6)
P4C 0.0296(9) 0.0412(10) 0.0341(9) 0.0048(7) 0.0074(6) 0.0023(6)
F13C 0.0296(9) 0.0412(10) 0.0341(9) 0.0048(7) 0.0074(6) 0.0023(6)
F14C 0.0296(9) 0.0412(10) 0.0341(9) 0.0048(7) 0.0074(6) 0.0023(6)
F15C 0.0296(9) 0.0412(10) 0.0341(9) 0.0048(7) 0.0074(6) 0.0023(6)
F16C 0.0296(9) 0.0412(10) 0.0341(9) 0.0048(7) 0.0074(6) 0.0023(6)
F17C 0.0296(9) 0.0412(10) 0.0341(9) 0.0048(7) 0.0074(6) 0.0023(6)
F18C 0.0296(9) 0.0412(10) 0.0341(9) 0.0048(7) 0.0074(6) 0.0023(6)
P2 0.0345(6) 0.0301(6) 0.0234(5) -0.0018(4) -0.0028(4) 0.0030(5)
F7 0.0471(18) 0.0408(16) 0.075(2) -0.0158(15) -0.0070(16) -0.0067(14)
F12 0.0570(19) 0.0365(16) 0.085(2) -0.0091(16) -0.0294(18) -0.0015(14)
F8 0.0428(17) 0.0443(15) 0.0236(17) 0.0039(15) 0.0007(13) 0.0158(12)
F9 0.0428(17) 0.0443(15) 0.0236(17) 0.0039(15) 0.0007(13) 0.0158(12)
F10 0.0428(17) 0.0443(15) 0.0236(17) 0.0039(15) 0.0007(13) 0.0158(12)
F11 0.0428(17) 0.0443(15) 0.0236(17) 0.0039(15) 0.0007(13) 0.0158(12)
F8A 0.0428(17) 0.0443(15) 0.0236(17) 0.0039(15) 0.0007(13) 0.0158(12)
F9A 0.0428(17) 0.0443(15) 0.0236(17) 0.0039(15) 0.0007(13) 0.0158(12)
F10A 0.0428(17) 0.0443(15) 0.0236(17) 0.0039(15) 0.0007(13) 0.0158(12)
F11A 0.0428(17) 0.0443(15) 0.0236(17) 0.0039(15) 0.0007(13) 0.0158(12)
F8B 0.0428(17) 0.0443(15) 0.0236(17) 0.0039(15) 0.0007(13) 0.0158(12)
F9B 0.0428(17) 0.0443(15) 0.0236(17) 0.0039(15) 0.0007(13) 0.0158(12)
F10B 0.0428(17) 0.0443(15) 0.0236(17) 0.0039(15) 0.0007(13) 0.0158(12)
F11B 0.0428(17) 0.0443(15) 0.0236(17) 0.0039(15) 0.0007(13) 0.0158(12)
F8C 0.0428(17) 0.0443(15) 0.0236(17) 0.0039(15) 0.0007(13) 0.0158(12)
F9C 0.0428(17) 0.0443(15) 0.0236(17) 0.0039(15) 0.0007(13) 0.0158(12)
F10C 0.0428(17) 0.0443(15) 0.0236(17) 0.0039(15) 0.0007(13) 0.0158(12)
F11C 0.0428(17) 0.0443(15) 0.0236(17) 0.0039(15) 0.0007(13) 0.0158(12)
P1 0.0240(5) 0.0381(6) 0.0377(6) 0.0070(5) -0.0019(5) -0.0083(5)
F1 0.0323(19) 0.041(2) 0.093(5) -0.023(3) 0.009(3) -0.0137(17)
F2 0.0443(12) 0.0579(13) 0.0395(13) 0.0029(10) -0.0021(9) 0.0070(9)
F3 0.0443(12) 0.0579(13) 0.0395(13) 0.0029(10) -0.0021(9) 0.0070(9)
F4 0.0443(12) 0.0579(13) 0.0395(13) 0.0029(10) -0.0021(9) 0.0070(9)
F5 0.0443(12) 0.0579(13) 0.0395(13) 0.0029(10) -0.0021(9) 0.0070(9)
F6 0.022(3) 0.024(3) 0.078(3) 0.004(4) -0.010(3) 0.001(2)
F1A 0.0323(19) 0.041(2) 0.093(5) -0.023(3) 0.009(3) -0.0137(17)
F2A 0.0443(12) 0.0579(13) 0.0395(13) 0.0029(10) -0.0021(9) 0.0070(9)
F3A 0.0443(12) 0.0579(13) 0.0395(13) 0.0029(10) -0.0021(9) 0.0070(9)
F4A 0.0443(12) 0.0579(13) 0.0395(13) 0.0029(10) -0.0021(9) 0.0070(9)
F5A 0.0443(12) 0.0579(13) 0.0395(13) 0.0029(10) -0.0021(9) 0.0070(9)
F6A 0.022(3) 0.024(3) 0.078(3) 0.004(4) -0.010(3) 0.001(2)
N13 0.193(8) 0.052(3) 0.091(4) 0.018(3) 0.019(5) 0.011(4)
C1E 0.193(8) 0.052(3) 0.091(4) 0.018(3) 0.019(5) 0.011(4)
C1F 0.193(8) 0.052(3) 0.091(4) 0.018(3) 0.019(5) 0.011(4)
N6 0.193(8) 0.052(3) 0.091(4) 0.018(3) 0.019(5) 0.011(4)
C1C 0.193(8) 0.052(3) 0.091(4) 0.018(3) 0.019(5) 0.011(4)
C1G 0.193(8) 0.052(3) 0.091(4) 0.018(3) 0.019(5) 0.011(4)
O1 0.045(3) 0.037(3) 0.053(4) -0.013(2) 0.022(3) -0.017(2)
Cl1 0.0195(4) 0.0365(5) 0.0198(4) -0.0030(4) -0.0002(3) 0.0031(4)

loop_
_atom_type_symbol
_atom_type_description
_atom_type_scat_dispersion_real
_atom_type_scat_dispersion_imag
_atom_type_scat_source
C C 0.0181 0.0091 'International Tables Vol C Tables 4.2.6.8 and 6.1.1.4'
H H 0.0000 0.0000 'International Tables Vol C Tables 4.2.6.8 and 6.1.1.4'
Cl Cl 0.3639 0.7018 'International Tables Vol C Tables 4.2.6.8 and 6.1.1.4'
F F 0.0727 0.0534 'International Tables Vol C Tables 4.2.6.8 and 6.1.1.4'
N N 0.0311 0.0180 'International Tables Vol C Tables 4.2.6.8 and 6.1.1.4'
O O 0.0492 0.0322 'International Tables Vol C Tables 4.2.6.8 and 6.1.1.4'
P P 0.2955 0.4335 'International Tables Vol C Tables 4.2.6.8 and 6.1.1.4'

loop_
_citation_id
_citation_doi
_citation_year
1 10.26434/chemrxiv.15001240/v1 2026

loop_
_geom_angle_atom_site_label_1
_geom_angle_atom_site_label_2
_geom_angle_atom_site_label_3
_geom_angle
_geom_angle_site_symmetry_1
_geom_angle_site_symmetry_3
_geom_angle_publ_flag
C1 N1 C2 108.9(3) . . ?
C1 N1 C30 126.7(3) . . ?
C2 N1 C30 124.2(3) . . ?
C1 N2 C3 108.7(4) . . ?
C1 N2 C4 124.4(4) . . ?
C3 N2 C4 126.5(4) . . ?
C5 N3 C4 124.7(4) . . ?
C5 N3 C6 108.8(5) . . ?
C6 N3 C4 126.5(4) . . ?
C5 N4 C7 108.3(5) . . ?
C5 N4 C8 127.1(4) . . ?
C7 N4 C8 124.6(5) . . ?
C16 N9 C18 109.7(4) . . ?
C16 N9 C19 124.3(3) . . ?
C18 N9 C19 126.0(4) . . ?
C16 N10 C15 126.6(4) . . ?
C16 N10 C17 109.2(4) . . ?
C17 N10 C15 124.2(4) . . ?
C20 N11 C19 123.9(3) . . ?
C20 N11 C21 109.1(3) . . ?
C21 N11 C19 126.9(3) . . ?
C20 N12 C22 108.6(3) . . ?
C20 N12 C23 127.0(3) . . ?
C22 N12 C23 124.4(3) . . ?
N1 C1 N2 108.6(3) . . ?
N1 C1 H1 125.7 . . ?
N2 C1 H1 125.7 . . ?
N1 C2 H2 126.5 . . ?
C3 C2 N1 107.0(4) . . ?
C3 C2 H2 126.5 . . ?
N2 C3 H3 126.6 . . ?
C2 C3 N2 106.8(4) . . ?
C2 C3 H3 126.6 . . ?
N2 C4 H4A 109.7 . . ?
N2 C4 H4B 109.7 . . ?
N3 C4 N2 109.9(4) . . ?
N3 C4 H4A 109.7 . . ?
N3 C4 H4B 109.7 . . ?
H4A C4 H4B 108.2 . . ?
N3 C5 H5 125.7 . . ?
N4 C5 N3 108.6(4) . . ?
N4 C5 H5 125.7 . . ?
N3 C6 H6 126.7 . . ?
C7 C6 N3 106.6(5) . . ?
C7 C6 H6 126.7 . . ?
N4 C7 H7 126.1 . . ?
C6 C7 N4 107.7(5) . . ?
C6 C7 H7 126.1 . . ?
N4 C8 H8A 109.2 . . ?
N4 C8 H8B 109.2 . . ?
N4 C8 C9 112.0(4) . . ?
H8A C8 H8B 107.9 . . ?
C9 C8 H8A 109.2 . . ?
C9 C8 H8B 109.2 . . ?
C10 C9 C8 121.6(5) . . ?
C10 C9 C14 118.9(4) . . ?
C14 C9 C8 119.5(5) . . ?
C9 C10 H10 119.6 . . ?
C11 C10 C9 120.8(5) . . ?
C11 C10 H10 119.6 . . ?
C10 C11 H11 119.5 . . ?
C12 C11 C10 120.9(5) . . ?
C12 C11 H11 119.5 . . ?
C11 C12 C13 119.0(4) . . ?
C11 C12 C15 121.1(5) . . ?
C13 C12 C15 119.8(5) . . ?
C12 C13 H13 119.9 . . ?
C14 C13 C12 120.2(4) . . ?
C14 C13 H13 119.9 . . ?
C9 C14 H14 119.9 . . ?
C13 C14 C9 120.2(4) . . ?
C13 C14 H14 119.9 . . ?
N10 C15 C12 113.5(4) . . ?
N10 C15 H15A 108.9 . . ?
N10 C15 H15B 108.9 . . ?
C12 C15 H15A 108.9 . . ?
C12 C15 H15B 108.9 . . ?
H15A C15 H15B 107.7 . . ?
N9 C16 N10 107.4(4) . . ?
N9 C16 H16 126.3 . . ?
N10 C16 H16 126.3 . . ?
N10 C17 H17 126.3 . . ?
C18 C17 N10 107.4(4) . . ?
C18 C17 H17 126.3 . . ?
N9 C18 H18 126.8 . . ?
C17 C18 N9 106.3(4) . . ?
C17 C18 H18 126.8 . . ?
N9 C19 N11 109.7(3) . . ?
N9 C19 H19A 109.7 . . ?
N9 C19 H19B 109.7 . . ?
N11 C19 H19A 109.7 . . ?
N11 C19 H19B 109.7 . . ?
H19A C19 H19B 108.2 . . ?
N11 C20 H20 125.8 . . ?
N12 C20 N11 108.4(4) . . ?
N12 C20 H20 125.8 . . ?
N11 C21 H21 126.8 . . ?
C22 C21 N11 106.4(4) . . ?
C22 C21 H21 126.8 . . ?
N12 C22 H22 126.3 . . ?
C21 C22 N12 107.4(4) . . ?
C21 C22 H22 126.3 . . ?
N12 C23 H23A 109.4 . . ?
N12 C23 H23B 109.4 . . ?
N12 C23 C24 111.0(3) . . ?
H23A C23 H23B 108.0 . . ?
C24 C23 H23A 109.4 . . ?
C24 C23 H23B 109.4 . . ?
C25 C24 C23 120.4(5) . . ?
C29 C24 C23 120.1(5) . . ?
C29 C24 C25 119.5(4) . . ?
C24 C25 H25 120.1 . . ?
C26 C25 C24 119.7(4) . . ?
C26 C25 H25 120.1 . . ?
C25 C26 H26 119.8 . . ?
C25 C26 C27 120.3(4) . . ?
C27 C26 H26 119.8 . . ?
C26 C27 C28 119.3(4) . . ?
C26 C27 C30 120.6(4) . . ?
C28 C27 C30 120.0(4) . . ?
C27 C28 H28 119.8 . . ?
C29 C28 C27 120.4(5) . . ?
C29 C28 H28 119.8 . . ?
C24 C29 H29 119.6 . . ?
C28 C29 C24 120.7(4) . . ?
C28 C29 H29 119.6 . . ?
N1 C30 C27 111.9(3) . . ?
N1 C30 H30A 109.2 . . ?
N1 C30 H30B 109.2 . . ?
C27 C30 H30A 109.2 . . ?
C27 C30 H30B 109.2 . . ?
H30A C30 H30B 107.9 . . ?
N5 C31 C32 179.6(7) . . ?
C31 C32 H32A 109.5 . . ?
C31 C32 H32B 109.5 . . ?
C31 C32 H32C 109.5 . . ?
H32A C32 H32B 109.5 . . ?
H32A C32 H32C 109.5 . . ?
H32B C32 H32C 109.5 . . ?
N7 C35 C36 174.4(9) . . ?
C35 C36 H36A 109.5 . . ?
C35 C36 H36B 109.5 . . ?
C35 C36 H36C 109.5 . . ?
H36A C36 H36B 109.5 . . ?
H36A C36 H36C 109.5 . . ?
H36B C36 H36C 109.5 . . ?
N8 C37 C38 177.7(17) . . ?
C37 C38 H38A 109.5 . . ?
C37 C38 H38B 109.5 . . ?
C37 C38 H38C 109.5 . . ?
H38A C38 H38B 109.5 . . ?
H38A C38 H38C 109.5 . . ?
H38B C38 H38C 109.5 . . ?
N7A C35A C36A 157(6) . . ?
C35A C36A H36D 119.8 . . ?
C35A C36A H36E 90.4 . . ?
C35A C36A H36F 116.1 . . ?
H36D C36A H36E 109.5 . . ?
H36D C36A H36F 109.5 . . ?
H36E C36A H36F 109.5 . . ?
N8A C37A C38A 159(4) . . ?
C37A C38A H38D 109.5 . . ?
C37A C38A H38E 109.5 . . ?
C37A C38A H38F 109.5 . . ?
H38D C38A H38E 109.5 . . ?
H38D C38A H38F 109.5 . . ?
H38E C38A H38F 109.5 . . ?
F13 P3 F14 91.5(8) . . ?
F13 P3 F15 88.1(8) . . ?
F13 P3 F16 95.1(8) . . ?
F13 P3 F17 93.1(8) . . ?
F13 P3 F18 176.8(9) . . ?
F14 P3 F15 87.4(8) . . ?
F14 P3 F17 92.8(8) . . ?
F14 P3 F18 86.7(7) . . ?
F16 P3 F14 172.9(9) . . ?
F16 P3 F15 90.1(8) . . ?
F16 P3 F17 89.6(7) . . ?
F16 P3 F18 86.6(7) . . ?
F17 P3 F15 178.8(10) . . ?
F17 P3 F18 89.7(8) . . ?
F18 P3 F15 89.2(8) . . ?
F13A P3A F14A 93.2(8) . . ?
F13A P3A F15A 86.8(8) . . ?
F13A P3A F16A 94.2(8) . . ?
F13A P3A F17A 92.0(8) . . ?
F13A P3A F18A 179.1(11) . . ?
F14A P3A F16A 172.5(10) . . ?
F14A P3A F18A 86.8(7) . . ?
F15A P3A F14A 96.5(8) . . ?
F15A P3A F16A 82.6(8) . . ?
F15A P3A F17A 173.7(10) . . ?
F15A P3A F18A 92.4(8) . . ?
F16A P3A F18A 85.8(7) . . ?
F17A P3A F14A 89.8(8) . . ?
F17A P3A F16A 91.3(8) . . ?
F17A P3A F18A 88.9(8) . . ?
F14B P3B F13B 88.8(7) . . ?
F15B P3B F13B 89.8(6) . . ?
F15B P3B F14B 90.8(6) . . ?
F15B P3B F16B 92.8(6) . . ?
F15B P3B F17B 178.8(7) . . ?
F15B P3B F18B 88.9(6) . . ?
F16B P3B F13B 89.9(6) . . ?
F16B P3B F14B 176.2(7) . . ?
F17B P3B F13B 90.5(6) . . ?
F17B P3B F14B 88.1(6) . . ?
F17B P3B F16B 88.3(6) . . ?
F17B P3B F18B 90.8(6) . . ?
F18B P3B F13B 175.5(7) . . ?
F18B P3B F14B 95.5(7) . . ?
F18B P3B F16B 85.9(7) . . ?
F14C P4C F13C 86.8(9) . . ?
F15C P4C F13C 100.8(12) . . ?
F15C P4C F14C 88.8(11) . . ?
F15C P4C F16C 97.1(11) . . ?
F15C P4C F17C 169.8(13) . . ?
F15C P4C F18C 82.8(10) . . ?
F16C P4C F13C 89.9(9) . . ?
F16C P4C F14C 173.7(11) . . ?
F16C P4C F17C 89.3(9) . . ?
F16C P4C F18C 86.9(9) . . ?
F17C P4C F13C 87.1(10) . . ?
F17C P4C F14C 85.2(9) . . ?
F18C P4C F13C 175.5(11) . . ?
F18C P4C F14C 96.1(10) . . ?
F18C P4C F17C 89.6(10) . . ?
F7 P2 F12 178.7(2) . . ?
F7 P2 F9 92.8(5) . . ?
F7 P2 F10 88.7(5) . . ?
F7 P2 F11 91.7(5) . . ?
F7 P2 F8A 84.6(6) . . ?
F7 P2 F9A 85.2(6) . . ?
F7 P2 F10A 97.2(6) . . ?
F7 P2 F10B 85.3(3) . . ?
F7 P2 F11B 88.1(3) . . ?
F7 P2 F8C 82.0(11) . . ?
F7 P2 F9C 89.6(13) . . ?
F7 P2 F11C 86.6(11) . . ?
F12 P2 F9 86.4(5) . . ?
F12 P2 F10 90.1(5) . . ?
F12 P2 F11 88.9(5) . . ?
F12 P2 F8A 96.7(6) . . ?
F12 P2 F9A 94.5(6) . . ?
F12 P2 F10A 81.5(6) . . ?
F12 P2 F10B 93.9(3) . . ?
F12 P2 F11B 92.9(3) . . ?
F12 P2 F8C 98.2(11) . . ?
F12 P2 F9C 89.2(13) . . ?
F12 P2 F11C 94.7(11) . . ?
F8 P2 F7 97.3(5) . . ?
F8 P2 F12 83.9(5) . . ?
F8 P2 F9 92.8(6) . . ?
F8 P2 F10 173.6(7) . . ?
F8 P2 F11 91.7(5) . . ?
F10 P2 F9 84.5(6) . . ?
F11 P2 F9 173.2(7) . . ?
F11 P2 F10 90.5(6) . . ?
F9A P2 F8A 92.7(10) . . ?
F9A P2 F10A 85.2(10) . . ?
F10A P2 F8A 177.1(9) . . ?
F11A P2 F7 96.7(6) . . ?
F11A P2 F12 83.5(6) . . ?
F11A P2 F8A 90.1(9) . . ?
F11A P2 F9A 176.8(11) . . ?
F11A P2 F10A 92.0(9) . . ?
F8B P2 F7 92.0(4) . . ?
F8B P2 F12 88.8(4) . . ?
F8B P2 F9B 90.9(4) . . ?
F8B P2 F10B 177.3(5) . . ?
F8B P2 F11B 90.9(4) . . ?
F9B P2 F7 89.4(4) . . ?
F9B P2 F12 89.6(4) . . ?
F9B P2 F10B 89.5(4) . . ?
F9B P2 F11B 176.9(4) . . ?
F11B P2 F10B 88.6(4) . . ?
F8C P2 F11C 97(2) . . ?
F9C P2 F8C 81.0(19) . . ?
F9C P2 F11C 176.0(18) . . ?
F10C P2 F7 94.1(13) . . ?
F10C P2 F12 85.4(13) . . ?
F10C P2 F8C 170(2) . . ?
F10C P2 F9C 90(2) . . ?
F10C P2 F11C 91(2) . . ?
F1 P1 F3 94.5(3) . . ?
F2 P1 F1 90.9(3) . . ?
F2 P1 F3 88.5(3) . . ?
F2 P1 F4 175.2(3) . . ?
F2 P1 F5 92.1(3) . . ?
F2 P1 F6 94.3(6) . . ?
F4 P1 F1 85.6(3) . . ?
F4 P1 F3 88.6(2) . . ?
F5 P1 F1 88.8(4) . . ?
F5 P1 F3 176.6(4) . . ?
F5 P1 F4 91.1(2) . . ?
F6 P1 F1 172.8(6) . . ?
F6 P1 F3 90.5(4) . . ?
F6 P1 F4 89.4(5) . . ?
F6 P1 F5 86.1(4) . . ?
F1A P1 F3A 82.6(6) . . ?
F1A P1 F4A 92.4(9) . . ?
F1A P1 F5A 105.8(8) . . ?
F2A P1 F1A 79.4(9) . . ?
F2A P1 F3A 97.2(7) . . ?
F2A P1 F4A 171.4(9) . . ?
F2A P1 F5A 90.2(6) . . ?
F4A P1 F3A 84.3(6) . . ?
F5A P1 F3A 169.8(8) . . ?
F5A P1 F4A 89.4(6) . . ?
F6A P1 F1A 159.5(17) . . ?
F6A P1 F2A 88.4(10) . . ?
F6A P1 F3A 82.6(16) . . ?
F6A P1 F4A 100.2(11) . . ?
F6A P1 F5A 90.5(17) . . ?
N13 C1E C1F 179.02(9) . . ?
C1E C1F H1FA 109.5 . . ?
C1E C1F H1FB 109.5 . . ?
C1E C1F H1FC 109.5 . . ?
H1FA C1F H1FB 109.5 . . ?
H1FA C1F H1FC 109.5 . . ?
H1FB C1F H1FC 109.5 . . ?
N6 C1C C1G 179.08(10) . . ?
C1C C1G H1GA 109.5 . . ?
C1C C1G H1GB 109.5 . . ?
C1C C1G H1GC 109.5 . . ?
H1GA C1G H1GB 109.5 . . ?
H1GA C1G H1GC 109.5 . . ?
H1GB C1G H1GC 109.5 . . ?
H1A O1 H1B 104.5 . . ?

loop_
_geom_bond_atom_site_label_1
_geom_bond_atom_site_label_2
_geom_bond_distance
_geom_bond_site_symmetry_2
_geom_bond_publ_flag
N1 C1 1.322(5) . ?
N1 C2 1.384(5) . ?
N1 C30 1.484(5) . ?
N2 C1 1.329(5) . ?
N2 C3 1.386(6) . ?
N2 C4 1.451(5) . ?
N3 C4 1.444(7) . ?
N3 C5 1.339(6) . ?
N3 C6 1.373(6) . ?
N4 C5 1.315(6) . ?
N4 C7 1.383(7) . ?
N4 C8 1.473(8) . ?
N9 C16 1.329(5) . ?
N9 C18 1.383(5) . ?
N9 C19 1.459(5) . ?
N10 C15 1.474(6) . ?
N10 C16 1.335(6) . ?
N10 C17 1.377(6) . ?
N11 C19 1.469(5) . ?
N11 C20 1.329(5) . ?
N11 C21 1.384(5) . ?
N12 C20 1.322(5) . ?
N12 C22 1.386(5) . ?
N12 C23 1.480(5) . ?
C1 H1 0.9500 . ?
C2 H2 0.9500 . ?
C2 C3 1.348(6) . ?
C3 H3 0.9500 . ?
C4 H4A 0.9900 . ?
C4 H4B 0.9900 . ?
C5 H5 0.9500 . ?
C6 H6 0.9500 . ?
C6 C7 1.341(10) . ?
C7 H7 0.9500 . ?
C8 H8A 0.9900 . ?
C8 H8B 0.9900 . ?
C8 C9 1.516(7) . ?
C9 C10 1.379(8) . ?
C9 C14 1.390(7) . ?
C10 H10 0.9500 . ?
C10 C11 1.372(8) . ?
C11 H11 0.9500 . ?
C11 C12 1.370(8) . ?
C12 C13 1.393(7) . ?
C12 C15 1.512(7) . ?
C13 H13 0.9500 . ?
C13 C14 1.381(6) . ?
C14 H14 0.9500 . ?
C15 H15A 0.9900 . ?
C15 H15B 0.9900 . ?
C16 H16 0.9500 . ?
C17 H17 0.9500 . ?
C17 C18 1.347(7) . ?
C18 H18 0.9500 . ?
C19 H19A 0.9900 . ?
C19 H19B 0.9900 . ?
C20 H20 0.9500 . ?
C21 H21 0.9500 . ?
C21 C22 1.345(6) . ?
C22 H22 0.9500 . ?
C23 H23A 0.9900 . ?
C23 H23B 0.9900 . ?
C23 C24 1.508(6) . ?
C24 C25 1.399(7) . ?
C24 C29 1.391(7) . ?
C25 H25 0.9500 . ?
C25 C26 1.391(6) . ?
C26 H26 0.9500 . ?
C26 C27 1.394(6) . ?
C27 C28 1.395(6) . ?
C27 C30 1.496(6) . ?
C28 H28 0.9500 . ?
C28 C29 1.371(7) . ?
C29 H29 0.9500 . ?
C30 H30A 0.9900 . ?
C30 H30B 0.9900 . ?
N5 C31 1.132(7) . ?
C31 C32 1.488(7) . ?
C32 H32A 0.9800 . ?
C32 H32B 0.9800 . ?
C32 H32C 0.9800 . ?
N7 C35 1.210(10) . ?
N8 C37 1.164(14) . ?
C35 C36 1.460(11) . ?
C36 H36A 0.9800 . ?
C36 H36B 0.9800 . ?
C36 H36C 0.9800 . ?
C37 C38 1.518(17) . ?
C38 H38A 0.9800 . ?
C38 H38B 0.9800 . ?
C38 H38C 0.9800 . ?
N7A C35A 1.25(2) . ?
N8A C37A 1.17(2) . ?
C35A C36A 1.48(2) . ?
C36A H36D 0.9800 . ?
C36A H36E 0.9800 . ?
C36A H36F 0.9802 . ?
C37A C38A 1.53(2) . ?
C38A H38D 0.9800 . ?
C38A H38E 0.9800 . ?
C38A H38F 0.9800 . ?
P3 F13 1.572(11) . ?
P3 F14 1.601(10) . ?
P3 F15 1.628(11) . ?
P3 F16 1.588(11) . ?
P3 F17 1.611(11) . ?
P3 F18 1.626(11) . ?
P3A F13A 1.558(11) . ?
P3A F14A 1.611(11) . ?
P3A F15A 1.603(11) . ?
P3A F16A 1.620(10) . ?
P3A F17A 1.609(11) . ?
P3A F18A 1.629(11) . ?
P3B F13B 1.623(10) . ?
P3B F14B 1.605(9) . ?
P3B F15B 1.588(10) . ?
P3B F16B 1.605(9) . ?
P3B F17B 1.600(10) . ?
P3B F18B 1.603(10) . ?
P4C F13C 1.625(13) . ?
P4C F14C 1.623(12) . ?
P4C F15C 1.588(14) . ?
P4C F16C 1.587(12) . ?
P4C F17C 1.619(14) . ?
P4C F18C 1.593(13) . ?
P2 F7 1.588(3) . ?
P2 F12 1.597(3) . ?
P2 F8 1.556(10) . ?
P2 F9 1.656(11) . ?
P2 F10 1.630(10) . ?
P2 F11 1.602(10) . ?
P2 F8A 1.633(12) . ?
P2 F9A 1.604(12) . ?
P2 F10A 1.615(12) . ?
P2 F11A 1.580(12) . ?
P2 F8B 1.583(8) . ?
P2 F9B 1.586(9) . ?
P2 F10B 1.620(7) . ?
P2 F11B 1.604(8) . ?
P2 F8C 1.62(3) . ?
P2 F9C 1.60(3) . ?
P2 F10C 1.53(3) . ?
P2 F11C 1.62(3) . ?
P1 F1 1.622(4) . ?
P1 F2 1.555(5) . ?
P1 F3 1.622(5) . ?
P1 F4 1.609(5) . ?
P1 F5 1.591(5) . ?
P1 F6 1.589(6) . ?
P1 F1A 1.592(11) . ?
P1 F2A 1.588(11) . ?
P1 F3A 1.698(11) . ?
P1 F4A 1.618(12) . ?
P1 F5A 1.606(11) . ?
P1 F6A 1.572(15) . ?
N13 C1E 1.1380 . ?
C1E C1F 1.4560 . ?
C1F H1FA 0.9800 . ?
C1F H1FB 0.9800 . ?
C1F H1FC 0.9800 . ?
N6 C1C 1.1367 . ?
C1C C1G 1.4559 . ?
C1G H1GA 0.9800 . ?
C1G H1GB 0.9800 . ?
C1G H1GC 0.9800 . ?
O1 H1A 0.8704 . ?
O1 H1B 0.8691 . ?

loop_
_geom_hbond_atom_site_label_D
_geom_hbond_atom_site_label_H
_geom_hbond_atom_site_label_A
_geom_hbond_distance_DH
_geom_hbond_distance_HA
_geom_hbond_distance_DA
_geom_hbond_angle_DHA
_geom_hbond_site_symmetry_A
_geom_hbond_publ_flag
C1 H1 Cl1 0.95 2.60 3.403(4) 142.3 . yes
C2 H2 F12 0.95 2.49 3.284(5) 141.7 5_666 yes
C3 H3 F17A 0.95 2.58 3.380(12) 141.5 2_565 yes
C3 H3 F17B 0.95 2.58 3.428(11) 148.5 2_565 yes
C3 H3 O1 0.95 2.64 3.312(7) 127.9 . yes
C4 H4A Cl1 0.99 2.70 3.510(5) 138.8 . yes
C4 H4B O1 0.99 2.35 3.267(7) 154.5 . yes
C5 H5 Cl1 0.95 2.65 3.446(4) 142.1 . yes
C6 H6 F16 0.95 2.59 3.362(12) 138.2 2_565 yes
C6 H6 F17 0.95 2.38 3.310(14) 167.6 2_565 yes
C6 H6 F16A 0.95 2.43 3.186(11) 136.9 2_565 yes
C6 H6 F17A 0.95 2.58 3.499(17) 164.3 2_565 yes
C6 H6 F13B 0.95 2.43 3.292(11) 151.0 2_565 yes
C6 H6 F16B 0.95 1.93 2.761(12) 145.3 2_565 yes
C6 H6 F13C 0.95 2.63 3.425(14) 141.7 2_565 yes
C6 H6 F16C 0.95 2.57 3.365(15) 141.8 2_565 yes
C7 H7 F1 0.95 2.27 3.055(9) 139.0 8_665 yes
C7 H7 F1A 0.95 2.56 3.421(17) 151.1 8_665 yes
C8 H8A F11 0.99 2.43 3.205(15) 134.8 . yes
C8 H8A F11B 0.99 2.35 3.083(10) 130.7 . yes
C8 H8A F11C 0.99 2.61 3.26(3) 123.3 . yes
C8 H8B F4 0.99 2.61 3.454(8) 142.8 8_665 yes
C8 H8B F5A 0.99 2.49 3.304(16) 139.0 8_665 yes
C15 H15A F10 0.99 2.37 3.229(17) 145.1 6_556 yes
C15 H15A F10A 0.99 2.06 2.939(15) 146.6 6_556 yes
C15 H15A F9C 0.99 2.46 3.26(4) 137.4 6_556 yes
C15 H15B N8A 0.99 2.46 3.28(3) 140.6 8_665 yes
C15 H15B F17B 0.99 1.96 2.770(12) 137.1 . yes
C15 H15B F17C 0.99 2.44 3.114(15) 125.0 . yes
C16 H16 Cl1 0.95 2.55 3.370(4) 144.5 . yes
C17 H17 F8C 0.95 2.38 3.02(3) 124.5 2_564 yes
C18 H18 N5 0.95 2.55 3.265(7) 132.0 . yes
C18 H18 F8 0.95 2.30 2.984(12) 127.9 2_564 yes
C18 H18 F8A 0.95 2.59 3.319(17) 133.6 2_564 yes
C18 H18 F8B 0.95 2.33 2.884(9) 116.4 2_564 yes
C19 H19A N5 0.99 2.40 3.254(6) 143.7 . yes
C19 H19B Cl1 0.99 2.65 3.472(4) 140.6 . yes
C20 H20 Cl1 0.95 2.63 3.441(4) 144.2 . yes
C21 H21 F1A 0.95 2.56 3.45(2) 156.7 7_565 yes
C22 H22 F3 0.95 2.48 3.070(7) 120.1 7_565 yes
C23 H23A F15 0.99 2.44 3.240(16) 138.0 . yes
C23 H23A F15A 0.99 2.28 3.058(13) 134.8 . yes
C23 H23A F15C 0.99 2.46 3.26(2) 137.8 . yes
C23 H23B N7 0.99 2.56 3.313(7) 133.1 6_656 yes
C30 H30A F6 0.99 2.38 3.174(9) 136.3 . yes
C30 H30A F6A 0.99 2.61 3.45(2) 142.2 . yes
C30 H30B F9 0.99 2.51 3.385(14) 147.2 . yes
C30 H30B F9A 0.99 2.61 3.354(16) 131.6 5_666 yes
C30 H30B F9B 0.99 2.48 3.330(10) 144.0 . yes
C30 H30B F8C 0.99 2.57 3.31(3) 131.5 5_666 yes
C32 H32A F11 0.98 2.62 3.580(14) 165.3 2_564 yes
C32 H32B F3 0.98 2.47 3.443(8) 169.4 6_556 yes
C32 H32B F6 0.98 2.66 3.231(8) 117.5 6_556 yes
C36 H36A N8 0.98 2.63 3.539(13) 154.5 . yes
C36 H36B F5 0.98 2.55 3.214(9) 124.9 . yes
C38 H38B F14 0.98 2.50 3.355(16) 145.3 8_655 yes

loop_
_geom_torsion_atom_site_label_1
_geom_torsion_atom_site_label_2
_geom_torsion_atom_site_label_3
_geom_torsion_atom_site_label_4
_geom_torsion
_geom_torsion_site_symmetry_1
_geom_torsion_site_symmetry_2
_geom_torsion_site_symmetry_3
_geom_torsion_site_symmetry_4
_geom_torsion_publ_flag
N1 C2 C3 N2 -0.3(6) . . . . ?
N3 C6 C7 N4 0.5(7) . . . . ?
N4 C8 C9 C10 -93.6(7) . . . . ?
N4 C8 C9 C14 85.5(6) . . . . ?
N10 C17 C18 N9 0.1(5) . . . . ?
N11 C21 C22 N12 1.5(5) . . . . ?
N12 C23 C24 C25 -92.5(5) . . . . ?
N12 C23 C24 C29 85.2(5) . . . . ?
C1 N1 C2 C3 0.3(5) . . . . ?
C1 N1 C30 C27 -23.7(6) . . . . ?
C1 N2 C3 C2 0.2(6) . . . . ?
C1 N2 C4 N3 -79.1(5) . . . . ?
C2 N1 C1 N2 -0.1(5) . . . . ?
C2 N1 C30 C27 161.7(4) . . . . ?
C3 N2 C1 N1 0.0(5) . . . . ?
C3 N2 C4 N3 93.1(6) . . . . ?
C4 N2 C1 N1 173.3(4) . . . . ?
C4 N2 C3 C2 -173.0(5) . . . . ?
C4 N3 C5 N4 -179.2(4) . . . . ?
C4 N3 C6 C7 178.5(5) . . . . ?
C5 N3 C4 N2 102.6(5) . . . . ?
C5 N3 C6 C7 0.2(6) . . . . ?
C5 N4 C7 C6 -1.1(7) . . . . ?
C5 N4 C8 C9 5.8(8) . . . . ?
C6 N3 C4 N2 -75.4(6) . . . . ?
C6 N3 C5 N4 -0.9(5) . . . . ?
C7 N4 C5 N3 1.2(6) . . . . ?
C7 N4 C8 C9 -172.6(5) . . . . ?
C8 N4 C5 N3 -177.4(5) . . . . ?
C8 N4 C7 C6 177.6(5) . . . . ?
C8 C9 C10 C11 178.8(5) . . . . ?
C8 C9 C14 C13 -179.0(4) . . . . ?
C9 C10 C11 C12 0.6(9) . . . . ?
C10 C9 C14 C13 0.1(7) . . . . ?
C10 C11 C12 C13 -0.8(8) . . . . ?
C10 C11 C12 C15 179.3(5) . . . . ?
C11 C12 C13 C14 0.6(7) . . . . ?
C11 C12 C15 N10 88.8(7) . . . . ?
C12 C13 C14 C9 -0.3(7) . . . . ?
C13 C12 C15 N10 -91.1(6) . . . . ?
C14 C9 C10 C11 -0.3(8) . . . . ?
C15 N10 C16 N9 -176.5(5) . . . . ?
C15 N10 C17 C18 176.5(5) . . . . ?
C15 C12 C13 C14 -179.5(4) . . . . ?
C16 N9 C18 C17 -0.3(5) . . . . ?
C16 N9 C19 N11 -92.2(4) . . . . ?
C16 N10 C15 C12 -12.2(8) . . . . ?
C16 N10 C17 C18 0.1(5) . . . . ?
C17 N10 C15 C12 172.1(5) . . . . ?
C17 N10 C16 N9 -0.2(5) . . . . ?
C18 N9 C16 N10 0.3(5) . . . . ?
C18 N9 C19 N11 84.8(5) . . . . ?
C19 N9 C16 N10 177.8(3) . . . . ?
C19 N9 C18 C17 -177.7(4) . . . . ?
C19 N11 C20 N12 -176.8(4) . . . . ?
C19 N11 C21 C22 175.5(4) . . . . ?
C20 N11 C19 N9 92.7(5) . . . . ?
C20 N11 C21 C22 -0.7(5) . . . . ?
C20 N12 C22 C21 -1.8(6) . . . . ?
C20 N12 C23 C24 19.2(8) . . . . ?
C21 N11 C19 N9 -83.0(5) . . . . ?
C21 N11 C20 N12 -0.4(5) . . . . ?
C22 N12 C20 N11 1.4(5) . . . . ?
C22 N12 C23 C24 -162.9(5) . . . . ?
C23 N12 C20 N11 179.6(5) . . . . ?
C23 N12 C22 C21 179.9(5) . . . . ?
C23 C24 C25 C26 178.7(4) . . . . ?
C23 C24 C29 C28 -178.3(4) . . . . ?
C24 C25 C26 C27 -0.4(6) . . . . ?
C25 C24 C29 C28 -0.5(6) . . . . ?
C25 C26 C27 C28 -0.5(6) . . . . ?
C25 C26 C27 C30 178.8(4) . . . . ?
C26 C27 C28 C29 0.9(6) . . . . ?
C26 C27 C30 N1 88.7(5) . . . . ?
C27 C28 C29 C24 -0.4(6) . . . . ?
C28 C27 C30 N1 -92.1(4) . . . . ?
C29 C24 C25 C26 0.9(6) . . . . ?
C30 N1 C1 N2 -175.4(4) . . . . ?
C30 N1 C2 C3 175.7(4) . . . . ?
C30 C27 C28 C29 -178.3(4) . . . . ?
